data_7029500
loop_
_publ_author_name
'Zhang, Haixia'
'Lin, Shuang-Yan'
'Xue, Shufang'
'Wang, Chao'
'Tang, Jinkui'

_publ_section_title
;
 Acetato-bridged dinuclear lanthanide complexes with single molecule
 magnet behaviour for the Dy2 species.
;
_journal_issue 16
_journal_name_full 'Dalton transactions (Cambridge, England : 2003)'
_journal_page_first 6262
_journal_page_last 6268
_journal_paper_doi 10.1039/c3dt53366b
_journal_volume 43
_journal_year 2014
_chemical_formula_sum 'C38 H48 Dy2 N6 O16 S2'
_chemical_formula_weight 1233.96
_chemical_name_systematic
; 
 ? 
;
_space_group_IT_number 2
_symmetry_cell_setting triclinic
_symmetry_space_group_name_Hall '-P 1'
_symmetry_space_group_name_H-M 'P -1'
_atom_sites_solution_hydrogens geom
_atom_sites_solution_primary direct
_atom_sites_solution_secondary difmap
_audit_creation_method SHELXL-97
_cell_angle_alpha 69.650(9)
_cell_angle_beta 85.710(8)
_cell_angle_gamma 81.099(8)
_cell_formula_units_Z 1
_cell_length_a 10.310(5)
_cell_length_b 10.622(5)
_cell_length_c 11.674(6)
_cell_measurement_reflns_used 2096
_cell_measurement_temperature 293(2)
_cell_measurement_theta_max 24.07
_cell_measurement_theta_min 2.26
_cell_volume 1183.9(10)
_computing_cell_refinement 'Bruker SMART'
_computing_data_collection 'Bruker SMART'
_computing_data_reduction 'Bruker SAINT'
_computing_molecular_graphics 'Bruker SHELXTL'
_computing_publication_material 'Bruker SHELXTL'
_computing_structure_refinement 'SHELXL-97 (Sheldrick, 1997)'
_computing_structure_solution 'SHELXS-97 (Sheldrick, 1990)'
_diffrn_ambient_temperature 293(2)
_diffrn_measured_fraction_theta_full 0.977
_diffrn_measured_fraction_theta_max 0.977
_diffrn_measurement_device_type 'CCD area detector'
_diffrn_measurement_method 'phi and omega scans'
_diffrn_radiation_monochromator graphite
_diffrn_radiation_source 'fine-focus sealed tube'
_diffrn_radiation_type MoK\a
_diffrn_radiation_wavelength 0.71073
_diffrn_reflns_av_R_equivalents 0.0277
_diffrn_reflns_av_unetI/netI 0.0614
_diffrn_reflns_limit_h_max 12
_diffrn_reflns_limit_h_min -12
_diffrn_reflns_limit_k_max 13
_diffrn_reflns_limit_k_min -6
_diffrn_reflns_limit_l_max 14
_diffrn_reflns_limit_l_min -14
_diffrn_reflns_number 6506
_diffrn_reflns_theta_full 26.06
_diffrn_reflns_theta_max 26.06
_diffrn_reflns_theta_min 1.86
_exptl_absorpt_coefficient_mu 3.291
_exptl_absorpt_correction_T_max 0.6935
_exptl_absorpt_correction_T_min 0.5589
_exptl_absorpt_correction_type multi-scan
_exptl_absorpt_process_details '(Sadabs; Bruker,2000)'
_exptl_crystal_colour yellow
_exptl_crystal_density_diffrn 1.731
_exptl_crystal_density_method 'not measured'
_exptl_crystal_description block
_exptl_crystal_F_000 610
_exptl_crystal_size_max 0.20
_exptl_crystal_size_mid 0.16
_exptl_crystal_size_min 0.12
_refine_diff_density_max 0.903
_refine_diff_density_min -1.064
_refine_diff_density_rms 0.128
_refine_ls_extinction_method none
_refine_ls_goodness_of_fit_ref 1.024
_refine_ls_hydrogen_treatment mixed
_refine_ls_matrix_type full
_refine_ls_number_parameters 299
_refine_ls_number_reflns 4584
_refine_ls_number_restraints 25
_refine_ls_restrained_S_all 1.034
_refine_ls_R_factor_all 0.0547
_refine_ls_R_factor_gt 0.0405
_refine_ls_shift/su_max 0.001
_refine_ls_shift/su_mean 0.000
_refine_ls_structure_factor_coef Fsqd
_refine_ls_weighting_details 'calc w=1/[\s^2^(Fo^2^)+(0.0445P)^2^+0.4314P] where P=(Fo^2^+2Fc^2^)/3'
_refine_ls_weighting_scheme calc
_refine_ls_wR_factor_gt 0.0896
_refine_ls_wR_factor_ref 0.0982
_reflns_number_gt 3769
_reflns_number_total 4584
_reflns_threshold_expression >2sigma(I)
_cod_data_source_file c3dt53366b2.cif
_cod_data_source_block Dy2
_cod_depositor_comments
;
The following automatic conversions were performed:

'_symmetry_cell_setting' value 'Triclinic' changed to 'triclinic'
according to
/usr/data/users/saulius/crontab/automatic-downloads/current/RSC/lib/dictionaries/cif_core.dic
dictionary named 'cif_core.dic' version 2.4.2 from 2011-04-26.

Automatic conversion script
Id: cif_fix_values 2281 2013-09-26 08:29:07Z andrius 
;
_cod_original_sg_symbol_H-M P-1
_cod_database_code 7029500

loop_
_symmetry_equiv_pos_as_xyz
'x, y, z'
'-x, -y, -z'

loop_
_atom_site_label
_atom_site_type_symbol
_atom_site_fract_x
_atom_site_fract_y
_atom_site_fract_z
_atom_site_U_iso_or_equiv
_atom_site_adp_type
_atom_site_occupancy
_atom_site_symmetry_multiplicity
_atom_site_calc_flag
_atom_site_refinement_flags
C1 C 0.0695(6) 0.8949(7) 0.7107(5) 0.0436(16) Uani 1 1 d .
C2 C 0.0058(6) 0.7976(8) 0.6966(7) 0.0564(19) Uani 1 1 d .
H2 H 0.0488 0.7093 0.7165 0.068 Uiso 1 1 calc R
C3 C -0.1201(7) 0.8265(9) 0.6537(7) 0.064(2) Uani 1 1 d .
H3 H -0.1635 0.7591 0.6466 0.077 Uiso 1 1 calc R
C4 C -0.1781(7) 0.9569(9) 0.6223(7) 0.062(2) Uani 1 1 d .
H4 H -0.2631 0.9795 0.5929 0.075 Uiso 1 1 calc R
C5 C 0.0058(6) 1.0301(7) 0.6801(6) 0.0473(16) Uani 1 1 d .
C6 C 0.2040(6) 0.8460(7) 0.7591(5) 0.0393(15) Uani 1 1 d .
C7 C 0.4500(6) 0.9759(7) 0.8463(5) 0.0406(15) Uani 1 1 d .
H7 H 0.4019 1.0609 0.8343 0.049 Uiso 1 1 calc R
C8 C 0.5846(6) 0.9563(7) 0.8808(5) 0.0385(14) Uani 1 1 d .
C9 C 0.6407(7) 1.0702(7) 0.8736(6) 0.0507(17) Uani 1 1 d .
H9 H 0.5904 1.1551 0.8458 0.061 Uiso 1 1 calc R
C10 C 0.7674(7) 1.0610(9) 0.9063(7) 0.061(2) Uani 1 1 d U
H10 H 0.8043 1.1384 0.8978 0.073 Uiso 1 1 calc R
C11 C 0.8387(7) 0.9345(9) 0.9519(7) 0.057(2) Uani 1 1 d .
H11 H 0.9243 0.9264 0.9764 0.068 Uiso 1 1 calc R
C12 C 0.7862(6) 0.8190(8) 0.9623(6) 0.0544(19) Uani 1 1 d .
H12 H 0.8374 0.7349 0.9928 0.065 Uiso 1 1 calc R
C13 C 0.6584(6) 0.8260(7) 0.9280(5) 0.0405(15) Uani 1 1 d .
C14 C 0.5335(6) 0.7682(7) 0.5826(6) 0.0445(16) Uani 1 1 d .
C15 C 0.7140(6) 0.4590(6) 0.8974(6) 0.0409(15) Uani 1 1 d .
C16 C 0.3158(10) 0.4251(10) 0.7571(8) 0.088(3) Uani 1 1 d U
H16A H 0.3434 0.4663 0.6737 0.132 Uiso 1 1 calc R
H16B H 0.2263 0.4611 0.7682 0.132 Uiso 1 1 calc R
H16C H 0.3227 0.3288 0.7765 0.132 Uiso 1 1 calc R
C17 C 0.5700(8) 0.8280(9) 0.4499(6) 0.068(2) Uani 1 1 d .
H17A H 0.6634 0.8100 0.4391 0.102 Uiso 1 1 calc R
H17B H 0.5429 0.9242 0.4220 0.102 Uiso 1 1 calc R
H17C H 0.5270 0.7881 0.4035 0.102 Uiso 1 1 calc R
C18 C 0.8506(7) 0.3955(8) 0.9332(8) 0.070(2) Uani 1 1 d .
H18A H 0.9004 0.3872 0.8628 0.104 Uiso 1 1 calc R
H18B H 0.8491 0.3073 0.9939 0.104 Uiso 1 1 calc R
H18C H 0.8904 0.4511 0.9661 0.104 Uiso 1 1 calc R
Dy1 Dy 0.47906(3) 0.64912(3) 0.83039(2) 0.03612(12) Uani 1 1 d .
N1 N -0.1167(5) 1.0527(7) 0.6323(5) 0.0567(16) Uani 1 1 d .
N2 N 0.2643(5) 0.9307(6) 0.7917(5) 0.0451(13) Uani 1 1 d .
H2A H 0.2256 1.0096 0.7883 0.054 Uiso 1 1 calc R
N3 N 0.3912(5) 0.8857(5) 0.8309(4) 0.0373(12) Uani 1 1 d .
O1 O 0.2567(4) 0.7307(5) 0.7730(4) 0.0493(11) Uani 1 1 d .
O2 O 0.6081(4) 0.7164(4) 0.9394(4) 0.0437(10) Uani 1 1 d .
O3 O 0.4670(4) 0.6713(5) 0.6167(4) 0.0521(12) Uani 1 1 d .
O4 O 0.5685(4) 0.8162(5) 0.6562(4) 0.0488(11) Uani 1 1 d .
O5 O 0.6926(4) 0.5394(5) 0.7929(4) 0.0541(12) Uani 1 1 d .
O6 O 0.6207(4) 0.4328(4) 0.9754(4) 0.0409(10) Uani 1 1 d .
O7 O 0.3942(5) 0.4525(5) 0.8326(4) 0.0532(12) Uani 1 1 d D
S S 0.05968(19) 1.1651(2) 0.6939(2) 0.0682(6) Uani 1 1 d .
H1 H -0.0142 1.2655 0.6439 0.102 Uiso 1 1 calc R
O8 O 0.2668(7) 0.7043(6) 0.4605(6) 0.091(2) Uani 1 1 d U
H8 H 0.3170 0.6841 0.5174 0.136 Uiso 1 1 calc R
C19 C 0.2810(13) 0.5961(13) 0.4115(11) 0.138(5) Uani 1 1 d U
H19A H 0.2104 0.5431 0.4418 0.207 Uiso 1 1 calc R
H19B H 0.3633 0.5394 0.4359 0.207 Uiso 1 1 calc R
H19C H 0.2789 0.6333 0.3239 0.207 Uiso 1 1 calc R
H5 H 0.390(6) 0.402(5) 0.9068(19) 0.040(18) Uiso 1 1 d D

loop_
_atom_site_aniso_label
_atom_site_aniso_U_11
_atom_site_aniso_U_22
_atom_site_aniso_U_33
_atom_site_aniso_U_23
_atom_site_aniso_U_13
_atom_site_aniso_U_12
C1 0.032(3) 0.063(5) 0.033(3) -0.013(3) -0.002(3) -0.004(3)
C2 0.035(4) 0.069(5) 0.060(4) -0.017(4) -0.016(3) 0.003(3)
C3 0.042(4) 0.083(6) 0.075(5) -0.031(5) -0.016(4) -0.016(4)
C4 0.034(4) 0.092(6) 0.060(5) -0.028(5) -0.015(3) 0.007(4)
C5 0.040(4) 0.053(4) 0.043(4) -0.011(3) -0.004(3) -0.002(3)
C6 0.035(3) 0.048(4) 0.033(3) -0.011(3) -0.004(3) -0.008(3)
C7 0.044(4) 0.041(4) 0.034(3) -0.011(3) 0.005(3) -0.005(3)
C8 0.038(3) 0.048(4) 0.032(3) -0.014(3) 0.005(3) -0.015(3)
C9 0.054(4) 0.058(5) 0.045(4) -0.021(4) 0.008(3) -0.019(4)
C10 0.059(4) 0.070(5) 0.064(4) -0.026(4) 0.007(4) -0.033(4)
C11 0.048(4) 0.084(6) 0.056(4) -0.035(4) 0.009(3) -0.036(4)
C12 0.037(4) 0.076(5) 0.051(4) -0.020(4) -0.010(3) -0.008(3)
C13 0.041(3) 0.052(4) 0.028(3) -0.011(3) -0.002(3) -0.013(3)
C14 0.038(4) 0.049(4) 0.039(4) -0.008(3) -0.004(3) 0.003(3)
C15 0.035(3) 0.041(4) 0.044(4) -0.011(3) -0.003(3) -0.004(3)
C16 0.115(6) 0.088(6) 0.072(5) -0.026(5) -0.026(5) -0.040(5)
C17 0.076(6) 0.080(6) 0.041(4) -0.013(4) 0.004(4) -0.009(5)
C18 0.038(4) 0.072(6) 0.081(6) -0.008(5) 0.002(4) 0.000(4)
Dy1 0.03164(17) 0.04216(19) 0.03233(17) -0.00874(13) -0.00610(11) -0.00531(12)
N1 0.036(3) 0.078(4) 0.051(3) -0.020(3) -0.013(3) 0.005(3)
N2 0.035(3) 0.047(3) 0.050(3) -0.015(3) -0.005(2) 0.003(2)
N3 0.032(3) 0.044(3) 0.030(3) -0.007(2) -0.001(2) -0.001(2)
O1 0.038(2) 0.048(3) 0.061(3) -0.017(2) -0.014(2) 0.001(2)
O2 0.043(2) 0.041(3) 0.046(2) -0.008(2) -0.0162(19) -0.008(2)
O3 0.054(3) 0.063(3) 0.036(2) -0.006(2) -0.009(2) -0.020(2)
O4 0.053(3) 0.056(3) 0.037(2) -0.015(2) 0.006(2) -0.014(2)
O5 0.048(3) 0.063(3) 0.044(3) -0.012(2) 0.003(2) 0.000(2)
O6 0.035(2) 0.049(3) 0.038(2) -0.014(2) -0.0007(19) -0.007(2)
O7 0.071(3) 0.053(3) 0.037(3) -0.007(2) -0.018(2) -0.024(3)
S 0.0501(11) 0.0606(13) 0.0883(15) -0.0208(12) -0.0210(10) 0.0074(10)
O8 0.095(4) 0.081(4) 0.100(4) -0.041(4) -0.056(3) 0.024(3)
C19 0.154(9) 0.153(8) 0.118(7) -0.068(7) -0.034(6) 0.014(7)

loop_
_atom_type_symbol
_atom_type_description
_atom_type_scat_dispersion_real
_atom_type_scat_dispersion_imag
_atom_type_scat_source
C C 0.0033 0.0016 'International Tables Vol C Tables 4.2.6.8 and 6.1.1.4'
H H 0.0000 0.0000 'International Tables Vol C Tables 4.2.6.8 and 6.1.1.4'
Dy Dy -0.1892 4.4098 'International Tables Vol C Tables 4.2.6.8 and 6.1.1.4'
N N 0.0061 0.0033 'International Tables Vol C Tables 4.2.6.8 and 6.1.1.4'
O O 0.0106 0.0060 'International Tables Vol C Tables 4.2.6.8 and 6.1.1.4'
S S 0.1246 0.1234 'International Tables Vol C Tables 4.2.6.8 and 6.1.1.4'

loop_
_geom_angle_atom_site_label_1
_geom_angle_atom_site_label_2
_geom_angle_atom_site_label_3
_geom_angle
_geom_angle_site_symmetry_1
_geom_angle_site_symmetry_3
C2 C1 C5 119.8(6) . .
C2 C1 C6 114.9(6) . .
C5 C1 C6 125.3(6) . .
C1 C2 C3 121.9(7) . .
C1 C2 H2 119.0 . .
C3 C2 H2 119.0 . .
C4 C3 C2 117.4(8) . .
C4 C3 H3 121.3 . .
C2 C3 H3 121.3 . .
N1 C4 C3 121.4(6) . .
N1 C4 H4 119.3 . .
C3 C4 H4 119.3 . .
N1 C5 C1 115.0(6) . .
N1 C5 S 116.1(5) . .
C1 C5 S 129.0(5) . .
O1 C6 N2 120.7(6) . .
O1 C6 C1 121.4(6) . .
N2 C6 C1 117.8(6) . .
N3 C7 C8 125.2(6) . .
N3 C7 H7 117.4 . .
C8 C7 H7 117.4 . .
C9 C8 C13 119.5(6) . .
C9 C8 C7 118.0(6) . .
C13 C8 C7 122.4(6) . .
C10 C9 C8 122.0(7) . .
C10 C9 H9 119.0 . .
C8 C9 H9 119.0 . .
C9 C10 C11 118.3(7) . .
C9 C10 H10 120.9 . .
C11 C10 H10 120.9 . .
C10 C11 C12 121.5(7) . .
C10 C11 H11 119.3 . .
C12 C11 H11 119.3 . .
C11 C12 C13 121.3(7) . .
C11 C12 H12 119.4 . .
C13 C12 H12 119.4 . .
O2 C13 C12 121.2(6) . .
O2 C13 C8 121.4(5) . .
C12 C13 C8 117.4(6) . .
O4 C14 O3 121.4(6) . .
O4 C14 C17 119.3(7) . .
O3 C14 C17 119.2(7) . .
O5 C15 O6 120.4(6) . .
O5 C15 C18 119.8(6) . .
O6 C15 C18 119.7(6) . .
O7 C16 H16A 109.5 . .
O7 C16 H16B 109.5 . .
H16A C16 H16B 109.5 . .
O7 C16 H16C 109.5 . .
H16A C16 H16C 109.5 . .
H16B C16 H16C 109.5 . .
C14 C17 H17A 109.5 . .
C14 C17 H17B 109.5 . .
H17A C17 H17B 109.5 . .
C14 C17 H17C 109.5 . .
H17A C17 H17C 109.5 . .
H17B C17 H17C 109.5 . .
C15 C18 H18A 109.5 . .
C15 C18 H18B 109.5 . .
H18A C18 H18B 109.5 . .
C15 C18 H18C 109.5 . .
H18A C18 H18C 109.5 . .
H18B C18 H18C 109.5 . .
O2 Dy1 O6 80.13(15) . 2_667
O2 Dy1 O7 140.75(15) . .
O6 Dy1 O7 75.25(16) 2_667 .
O2 Dy1 O1 129.68(16) . .
O6 Dy1 O1 81.71(15) 2_667 .
O7 Dy1 O1 76.34(17) . .
O2 Dy1 O5 78.49(17) . .
O6 Dy1 O5 118.87(15) 2_667 .
O7 Dy1 O5 87.16(18) . .
O1 Dy1 O5 149.61(17) . .
O2 Dy1 O4 84.31(16) . .
O6 Dy1 O4 155.87(16) 2_667 .
O7 Dy1 O4 127.18(16) . .
O1 Dy1 O4 94.41(16) . .
O5 Dy1 O4 75.32(16) . .
O2 Dy1 O3 135.51(16) . .
O6 Dy1 O3 144.33(15) 2_667 .
O7 Dy1 O3 74.57(16) . .
O1 Dy1 O3 73.07(16) . .
O5 Dy1 O3 78.05(16) . .
O4 Dy1 O3 53.33(15) . .
O2 Dy1 N3 69.07(15) . .
O6 Dy1 N3 87.07(15) 2_667 .
O7 Dy1 N3 138.04(17) . .
O1 Dy1 N3 63.47(16) . .
O5 Dy1 N3 134.13(17) . .
O4 Dy1 N3 70.11(16) . .
O3 Dy1 N3 103.12(16) . .
O2 Dy1 O6 71.74(14) . .
O6 Dy1 O6 68.14(16) 2_667 .
O7 Dy1 O6 70.90(15) . .
O1 Dy1 O6 139.85(14) . .
O5 Dy1 O6 50.83(14) . .
O4 Dy1 O6 123.80(15) . .
O3 Dy1 O6 118.02(15) . .
N3 Dy1 O6 136.50(14) . .
C4 N1 C5 124.4(6) . .
C6 N2 N3 116.9(5) . .
C6 N2 H2A 121.5 . .
N3 N2 H2A 121.5 . .
C7 N3 N2 114.5(5) . .
C7 N3 Dy1 130.6(4) . .
N2 N3 Dy1 114.3(4) . .
C6 O1 Dy1 124.1(4) . .
C13 O2 Dy1 137.3(4) . .
C14 O3 Dy1 91.9(4) . .
C14 O4 Dy1 93.1(4) . .
C15 O5 Dy1 98.6(4) . .
C15 O6 Dy1 157.1(4) . 2_667
C15 O6 Dy1 87.6(4) . .
Dy1 O6 Dy1 111.86(16) 2_667 .
C16 O7 Dy1 134.7(5) . .
C16 O7 H5 114(4) . .
Dy1 O7 H5 107(4) . .
C5 S H1 109.5 . .
C19 O8 H8 109.5 . .
O8 C19 H19A 109.5 . .
O8 C19 H19B 109.5 . .
H19A C19 H19B 109.5 . .
O8 C19 H19C 109.5 . .
H19A C19 H19C 109.5 . .
H19B C19 H19C 109.5 . .

loop_
_geom_bond_atom_site_label_1
_geom_bond_atom_site_label_2
_geom_bond_distance
_geom_bond_site_symmetry_2
C1 C2 1.368(10) .
C1 C5 1.417(9) .
C1 C6 1.484(8) .
C2 C3 1.377(9) .
C2 H2 0.9300 .
C3 C4 1.355(11) .
C3 H3 0.9300 .
C4 N1 1.321(10) .
C4 H4 0.9300 .
C5 N1 1.372(8) .
C5 S 1.676(8) .
C6 O1 1.221(7) .
C6 N2 1.336(8) .
C7 N3 1.278(8) .
C7 C8 1.438(8) .
C7 H7 0.9300 .
C8 C9 1.395(9) .
C8 C13 1.416(9) .
C9 C10 1.368(10) .
C9 H9 0.9300 .
C10 C11 1.373(11) .
C10 H10 0.9300 .
C11 C12 1.380(10) .
C11 H11 0.9300 .
C12 C13 1.390(9) .
C12 H12 0.9300 .
C13 O2 1.308(7) .
C14 O4 1.239(8) .
C14 O3 1.258(8) .
C14 C17 1.499(9) .
C15 O5 1.234(7) .
C15 O6 1.268(7) .
C15 C18 1.486(9) .
C16 O7 1.367(9) .
C16 H16A 0.9600 .
C16 H16B 0.9600 .
C16 H16C 0.9600 .
C17 H17A 0.9600 .
C17 H17B 0.9600 .
C17 H17C 0.9600 .
C18 H18A 0.9600 .
C18 H18B 0.9600 .
C18 H18C 0.9600 .
Dy1 O2 2.254(4) .
Dy1 O6 2.348(4) 2_667
Dy1 O7 2.378(5) .
Dy1 O1 2.380(4) .
Dy1 O5 2.411(5) .
Dy1 O4 2.419(4) .
Dy1 O3 2.434(4) .
Dy1 N3 2.538(5) .
Dy1 O6 2.628(4) .
N2 N3 1.376(6) .
N2 H2A 0.8600 .
O6 Dy1 2.348(4) 2_667
O7 H5 0.848(10) .
S H1 1.2000 .
O8 C19 1.437(13) .
O8 H8 0.8200 .
C19 H19A 0.9600 .
C19 H19B 0.9600 .
C19 H19C 0.9600 .

loop_
_geom_torsion_atom_site_label_1
_geom_torsion_atom_site_label_2
_geom_torsion_atom_site_label_3
_geom_torsion_atom_site_label_4
_geom_torsion
_geom_torsion_site_symmetry_1
_geom_torsion_site_symmetry_4
C5 C1 C2 C3 -0.4(11) . .
C6 C1 C2 C3 179.4(6) . .
C1 C2 C3 C4 1.9(12) . .
C2 C3 C4 N1 -0.1(12) . .
C2 C1 C5 N1 -2.8(9) . .
C6 C1 C5 N1 177.5(6) . .
C2 C1 C5 S 177.5(6) . .
C6 C1 C5 S -2.3(10) . .
C2 C1 C6 O1 6.9(9) . .
C5 C1 C6 O1 -173.3(6) . .
C2 C1 C6 N2 -170.6(6) . .
C5 C1 C6 N2 9.2(9) . .
N3 C7 C8 C9 169.2(6) . .
N3 C7 C8 C13 -14.6(9) . .
C13 C8 C9 C10 2.7(10) . .
C7 C8 C9 C10 179.0(6) . .
C8 C9 C10 C11 -2.6(11) . .
C9 C10 C11 C12 1.6(11) . .
C10 C11 C12 C13 -0.7(11) . .
C11 C12 C13 O2 -179.1(6) . .
C11 C12 C13 C8 0.7(10) . .
C9 C8 C13 O2 178.1(6) . .
C7 C8 C13 O2 1.9(9) . .
C9 C8 C13 C12 -1.6(9) . .
C7 C8 C13 C12 -177.8(6) . .
C3 C4 N1 C5 -3.5(12) . .
C1 C5 N1 C4 4.8(10) . .
S C5 N1 C4 -175.4(6) . .
O1 C6 N2 N3 5.5(9) . .
C1 C6 N2 N3 -177.0(5) . .
C8 C7 N3 N2 -176.7(5) . .
C8 C7 N3 Dy1 -6.9(9) . .
C6 N2 N3 C7 171.7(5) . .
C6 N2 N3 Dy1 0.1(6) . .
O2 Dy1 N3 C7 24.5(5) . .
O6 Dy1 N3 C7 105.1(5) 2_667 .
O7 Dy1 N3 C7 169.1(5) . .
O1 Dy1 N3 C7 -172.7(6) . .
O5 Dy1 N3 C7 -23.5(6) . .
O4 Dy1 N3 C7 -66.9(5) . .
O3 Dy1 N3 C7 -109.5(5) . .
O6 Dy1 N3 C7 51.6(6) . .
O2 Dy1 N3 N2 -165.6(4) . .
O6 Dy1 N3 N2 -85.1(4) 2_667 .
O7 Dy1 N3 N2 -21.0(5) . .
O1 Dy1 N3 N2 -2.9(3) . .
O5 Dy1 N3 N2 146.3(3) . .
O4 Dy1 N3 N2 102.9(4) . .
O3 Dy1 N3 N2 60.4(4) . .
O6 Dy1 N3 N2 -138.5(3) . .
N2 C6 O1 Dy1 -9.1(8) . .
C1 C6 O1 Dy1 173.5(4) . .
O2 Dy1 O1 C6 27.4(6) . .
O6 Dy1 O1 C6 97.2(5) 2_667 .
O7 Dy1 O1 C6 173.9(5) . .
O5 Dy1 O1 C6 -127.1(5) . .
O4 Dy1 O1 C6 -58.8(5) . .
O3 Dy1 O1 C6 -108.3(5) . .
N3 Dy1 O1 C6 6.3(5) . .
O6 Dy1 O1 C6 138.0(5) . .
C12 C13 O2 Dy1 -139.4(5) . .
C8 C13 O2 Dy1 40.9(9) . .
O6 Dy1 O2 C13 -134.4(6) 2_667 .
O7 Dy1 O2 C13 174.0(5) . .
O1 Dy1 O2 C13 -63.9(6) . .
O5 Dy1 O2 C13 103.2(6) . .
O4 Dy1 O2 C13 27.1(6) . .
O3 Dy1 O2 C13 43.8(7) . .
N3 Dy1 O2 C13 -43.7(6) . .
O6 Dy1 O2 C13 155.5(6) . .
O4 C14 O3 Dy1 -4.2(6) . .
C17 C14 O3 Dy1 176.5(5) . .
O2 Dy1 O3 C14 -18.6(5) . .
O6 Dy1 O3 C14 158.3(3) 2_667 .
O7 Dy1 O3 C14 -168.6(4) . .
O1 Dy1 O3 C14 111.3(4) . .
O5 Dy1 O3 C14 -78.2(4) . .
O4 Dy1 O3 C14 2.3(3) . .
N3 Dy1 O3 C14 54.7(4) . .
O6 Dy1 O3 C14 -110.7(4) . .
O3 C14 O4 Dy1 4.2(6) . .
C17 C14 O4 Dy1 -176.5(5) . .
O2 Dy1 O4 C14 163.1(4) . .
O6 Dy1 O4 C14 -146.9(4) 2_667 .
O7 Dy1 O4 C14 8.8(5) . .
O1 Dy1 O4 C14 -67.4(4) . .
O5 Dy1 O4 C14 83.6(4) . .
O3 Dy1 O4 C14 -2.3(4) . .
N3 Dy1 O4 C14 -127.1(4) . .
O6 Dy1 O4 C14 99.6(4) . .
O6 C15 O5 Dy1 17.2(7) . .
C18 C15 O5 Dy1 -161.1(6) . .
O2 Dy1 O5 C15 66.6(4) . .
O6 Dy1 O5 C15 -5.2(5) 2_667 .
O7 Dy1 O5 C15 -76.6(4) . .
O1 Dy1 O5 C15 -133.2(4) . .
O4 Dy1 O5 C15 153.7(4) . .
O3 Dy1 O5 C15 -151.5(4) . .
N3 Dy1 O5 C15 111.8(4) . .
O6 Dy1 O5 C15 -9.1(4) . .
O5 C15 O6 Dy1 -164.6(7) . 2_667
C18 C15 O6 Dy1 13.7(15) . 2_667
O5 C15 O6 Dy1 -15.5(6) . .
C18 C15 O6 Dy1 162.7(6) . .
O2 Dy1 O6 C15 -81.1(4) . .
O6 Dy1 O6 C15 -167.5(5) 2_667 .
O7 Dy1 O6 C15 111.2(4) . .
O1 Dy1 O6 C15 148.2(4) . .
O5 Dy1 O6 C15 8.8(4) . .
O4 Dy1 O6 C15 -11.4(4) . .
O3 Dy1 O6 C15 51.4(4) . .
N3 Dy1 O6 C15 -107.7(4) . .
O2 Dy1 O6 Dy1 86.44(19) . 2_667
O6 Dy1 O6 Dy1 0.0 2_667 2_667
O7 Dy1 O6 Dy1 -81.3(2) . 2_667
O1 Dy1 O6 Dy1 -44.2(3) . 2_667
O5 Dy1 O6 Dy1 176.3(3) . 2_667
O4 Dy1 O6 Dy1 156.16(17) . 2_667
O3 Dy1 O6 Dy1 -141.08(17) . 2_667
N3 Dy1 O6 Dy1 59.8(3) . 2_667
O2 Dy1 O7 C16 -178.9(7) . .
O6 Dy1 O7 C16 128.1(8) 2_667 .
O1 Dy1 O7 C16 43.3(8) . .
O5 Dy1 O7 C16 -111.0(8) . .
O4 Dy1 O7 C16 -41.9(9) . .
O3 Dy1 O7 C16 -32.6(8) . .
N3 Dy1 O7 C16 60.0(9) . .
O6 Dy1 O7 C16 -160.3(8) . .
